data_8105014
loop_
_publ_author_name
'Du, Zhong-Xiang'
'Li, Jun-Xia'
'Bai, Ruo-Fei'

_publ_section_title
;
 The crystal structure of
 catena-poly(\m2-4,4&#x2032;-bipyridine-\k2N:N&#x2032;)-tetrakis(\m2-2-((3,5,6-trichloropyridin-2-yl)oxy)acetato-\k2O:O&#x2032;)dinickel(II)],
 C19H10Cl6N3NiO6
;
_journal_issue 1
_journal_name_full 'Zeitschrift f\"ur Kristallographie - New Crystal Structures'
_journal_page_first 55
_journal_page_last 56
_journal_paper_doi 10.1515/ncrs-2019-0470
_journal_volume 235
_journal_year 2019
_chemical_formula_moiety '0.5(C38 H20 Cl12 N6 Ni2 O12)'
_chemical_formula_sum 'C19 H10 Cl6 N3 Ni O6'
_chemical_formula_weight 647.71
_space_group_crystal_system tetragonal
_space_group_IT_number 82
_space_group_name_Hall 'I -4'
_space_group_name_H-M_alt 'I -4'
_atom_sites_solution_hydrogens mixed
_atom_sites_solution_primary dual
_cell_angle_alpha 90
_cell_angle_beta 90
_cell_angle_gamma 90
_cell_formula_units_Z 4
_cell_length_a 13.1205(4)
_cell_length_b 13.1205(4)
_cell_length_c 14.2717(6)
_cell_measurement_reflns_used 1373
_cell_measurement_temperature 293.2(3)
_cell_measurement_theta_max 25.3240
_cell_measurement_theta_min 4.2070
_cell_volume 2456.84(15)
_computing_cell_refinement 'CrysAlisPro 1.171.39.46 (Rigaku OD, 2018)'
_computing_data_collection 'CrysAlisPro 1.171.39.46 (Rigaku OD, 2018)'
_computing_data_reduction 'CrysAlisPro 1.171.39.46 (Rigaku OD, 2018)'
_computing_molecular_graphics 'Olex2 (Dolomanov et al., 2009)'
_computing_publication_material 'Olex2 (Dolomanov et al., 2009)'
_computing_structure_refinement 'ShelXL (Sheldrick, 2015)'
_computing_structure_solution 'ShelXT (Sheldrick, 2015)'
_diffrn_ambient_temperature 293.2(3)
_diffrn_detector 'CCD plate'
_diffrn_detector_area_resol_mean 8.0584
_diffrn_detector_type EosS2
_diffrn_measured_fraction_theta_full 0.997
_diffrn_measured_fraction_theta_max 0.842
_diffrn_measurement_details
;
List of Runs (angles in degrees, time in seconds):

  # Type    Start    End  Width  t~exp~   \w     \q     \k     \f   Frames
--------------------------------------------------------------------------
  1  \w    -63.00  44.00   1.00   10.00    --  -13.80   0.00 -90.00  107
;
_diffrn_measurement_device 'four-circle diffractometer'
_diffrn_measurement_device_type 'SuperNova, Single source at offset/far, EosS2'
_diffrn_measurement_method '\w scans'
_diffrn_orient_matrix_type 'CrysAlisPro convention (1999,Acta A55,543-557)'
_diffrn_orient_matrix_UB_11 -0.0370129000
_diffrn_orient_matrix_UB_12 0.0023566000
_diffrn_orient_matrix_UB_13 -0.0361546000
_diffrn_orient_matrix_UB_21 -0.0271111000
_diffrn_orient_matrix_UB_22 0.0376518000
_diffrn_orient_matrix_UB_23 0.0255266000
_diffrn_orient_matrix_UB_31 0.0285514000
_diffrn_orient_matrix_UB_32 0.0387362000
_diffrn_orient_matrix_UB_33 -0.0226345000
_diffrn_radiation_monochromator mirror
_diffrn_radiation_probe x-ray
_diffrn_radiation_type MoK\a
_diffrn_radiation_wavelength 0.71073
_diffrn_reflns_av_R_equivalents 0.0161
_diffrn_reflns_av_unetI/netI 0.0485
_diffrn_reflns_Laue_measured_fraction_full 0.997
_diffrn_reflns_Laue_measured_fraction_max 0.842
_diffrn_reflns_limit_h_max 17
_diffrn_reflns_limit_h_min -9
_diffrn_reflns_limit_k_max 10
_diffrn_reflns_limit_k_min -16
_diffrn_reflns_limit_l_max 18
_diffrn_reflns_limit_l_min -11
_diffrn_reflns_number 2889
_diffrn_reflns_point_group_measured_fraction_full 0.910
_diffrn_reflns_point_group_measured_fraction_max 0.736
_diffrn_reflns_theta_full 25.242
_diffrn_reflns_theta_max 28.301
_diffrn_reflns_theta_min 3.602
_diffrn_source 'micro-focus sealed X-ray tube'
_diffrn_source_type 'SuperNova (Mo) X-ray Source'
_exptl_absorpt_coefficient_mu 1.484
_exptl_absorpt_correction_T_max 1.00000
_exptl_absorpt_correction_T_min 0.86398
_exptl_absorpt_correction_type multi-scan
_exptl_absorpt_process_details
;
CrysAlisPro 1.171.39.46 (Rigaku Oxford Diffraction, 2018)
Empirical absorption correction using spherical harmonics,
 implemented in SCALE3 ABSPACK scaling algorithm.
;
_exptl_crystal_colour green
_exptl_crystal_colour_primary green
_exptl_crystal_density_diffrn 1.751
_exptl_crystal_description block
_exptl_crystal_F_000 1292
_exptl_crystal_size_max 0.25
_exptl_crystal_size_mid 0.22
_exptl_crystal_size_min 0.2
_refine_diff_density_max 0.347
_refine_diff_density_min -0.347
_refine_diff_density_rms 0.056
_refine_ls_abs_structure_details
;
 Flack x determined using 724 quotients [(I+)-(I-)]/[(I+)+(I-)]
 (Parsons, Flack and Wagner, Acta Cryst. B69 (2013) 249-259).
;
_refine_ls_abs_structure_Flack -0.045(14)
_refine_ls_extinction_coef .
_refine_ls_extinction_method none
_refine_ls_goodness_of_fit_ref 1.048
_refine_ls_hydrogen_treatment mixed
_refine_ls_matrix_type full
_refine_ls_number_parameters 168
_refine_ls_number_reflns 2262
_refine_ls_number_restraints 0
_refine_ls_restrained_S_all 1.048
_refine_ls_R_factor_all 0.0452
_refine_ls_R_factor_gt 0.0384
_refine_ls_shift/su_max 0.000
_refine_ls_shift/su_mean 0.000
_refine_ls_structure_factor_coef Fsqd
_refine_ls_weighting_details 'w=1/[\s^2^(Fo^2^)+(0.0268P)^2^+0.1376P] where P=(Fo^2^+2Fc^2^)/3'
_refine_ls_weighting_scheme calc
_refine_ls_wR_factor_gt 0.0701
_refine_ls_wR_factor_ref 0.0756
_reflns_Friedel_coverage 0.677
_reflns_Friedel_fraction_full 0.816
_reflns_Friedel_fraction_max 0.621
_reflns_number_gt 2029
_reflns_number_total 2262
_reflns_threshold_expression 'I > 2\s(I)'
_cod_data_source_file suppl_ncrs-2019-0470_suppl.cif
_cod_data_source_block ljx190512-2a
_cod_original_cell_volume 2456.84(18)
_cod_database_code 8105014
_shelx_space_group_comment
;
The symmetry employed for this shelxl refinement is uniquely defined
by the following loop, which should always be used as a source of
symmetry information in preference to the above space-group names.
They are only intended as comments.
;
_shelx_estimated_absorpt_t_max 0.756
_shelx_estimated_absorpt_t_min 0.708
_reflns_odcompleteness_completeness 99.66
_reflns_odcompleteness_iscentric 1
_reflns_odcompleteness_theta 25.30
_olex2_refinement_description
;
1. Fixed Uiso
 At 1.2 times of:
  All C(H) groups
2.a Aromatic/amide H refined with riding coordinates:
 C3(H3), C9(H9), C8(H8)
;

loop_
_space_group_symop_operation_xyz
'x, y, z'
'-x, -y, z'
'y, -x, -z'
'-y, x, -z'
'x+1/2, y+1/2, z+1/2'
'-x+1/2, -y+1/2, z+1/2'
'y+1/2, -x+1/2, -z+1/2'
'-y+1/2, x+1/2, -z+1/2'

loop_
_atom_site_label
_atom_site_type_symbol
_atom_site_fract_x
_atom_site_fract_y
_atom_site_fract_z
_atom_site_U_iso_or_equiv
_atom_site_adp_type
_atom_site_occupancy
_atom_site_site_symmetry_order
_atom_site_calc_flag
_atom_site_refinement_flags_posn
_atom_site_refinement_flags_adp
_atom_site_refinement_flags_occupancy
_atom_site_disorder_assembly
_atom_site_disorder_group
C1 C 0.6268(4) 0.7156(4) 0.3399(5) 0.0486(14) Uani 1 1 d . . . . .
C2 C 0.5895(5) 0.7343(5) 0.4284(5) 0.0538(17) Uani 1 1 d . . . . .
C3 C 0.6500(5) 0.7887(5) 0.4894(5) 0.0612(18) Uani 1 1 d . . . . .
H3 H 0.6266 0.8041 0.5493 0.073 Uiso 1 1 calc R . . . .
C4 C 0.7450(5) 0.8201(5) 0.4612(4) 0.0519(16) Uani 1 1 d . . . . .
C5 C 0.7762(4) 0.7962(4) 0.3705(4) 0.0400(14) Uani 1 1 d . . . . .
C6 C 0.9045(4) 0.7915(4) 0.2551(5) 0.0410(12) Uani 1 1 d . . . . .
H6A H 0.963(4) 0.837(4) 0.240(4) 0.058(16) Uiso 1 1 d . . . . .
H6B H 0.852(4) 0.803(4) 0.203(4) 0.041(16) Uiso 1 1 d . . . . .
C7 C 0.9370(3) 0.6806(3) 0.2588(4) 0.0307(10) Uani 1 1 d . . . . .
C8 C 0.9605(5) 0.5758(4) 0.5498(4) 0.0495(16) Uani 1 1 d . . . . .
H8 H 0.9322 0.6302 0.5173 0.059 Uiso 1 1 calc R . . . .
C9 C 0.9587(5) 0.5788(4) 0.6471(4) 0.0554(17) Uani 1 1 d . . . . .
H9 H 0.9295 0.6341 0.6779 0.066 Uiso 1 1 calc R . . . .
C10 C 1.0000 0.5000 0.6979(4) 0.0372(15) Uani 1 2 d S T P . .
Cl1 Cl 0.55257(12) 0.65150(14) 0.25815(16) 0.0784(5) Uani 1 1 d . . . . .
Cl2 Cl 0.47101(15) 0.69336(17) 0.46484(17) 0.0968(7) Uani 1 1 d . . . . .
Cl3 Cl 0.82264(18) 0.8895(2) 0.53337(15) 0.1084(9) Uani 1 1 d . . . . .
N1 N 0.7181(3) 0.7445(3) 0.3116(3) 0.0414(11) Uani 1 1 d . . . . .
N2 N 1.0000 0.5000 0.5007(3) 0.0312(11) Uani 1 2 d S T P . .
Ni1 Ni 1.0000 0.5000 0.34666(5) 0.0241(2) Uani 1 2 d S T P . .
O1 O 0.8688(3) 0.8284(3) 0.3434(3) 0.0446(9) Uani 1 1 d . . . . .
O2 O 0.9499(3) 0.6397(3) 0.3377(3) 0.0392(9) Uani 1 1 d . . . . .
O3 O 0.9518(3) 0.6411(3) 0.1800(2) 0.0374(9) Uani 1 1 d . . . . .

loop_
_atom_site_aniso_label
_atom_site_aniso_U_11
_atom_site_aniso_U_22
_atom_site_aniso_U_33
_atom_site_aniso_U_23
_atom_site_aniso_U_13
_atom_site_aniso_U_12
Ni1 0.0323(5) 0.0288(5) 0.0111(3) 0.000 0.000 0.0004(5)
Cl1 0.0603(9) 0.0855(12) 0.0893(13) -0.0162(13) -0.0003(12) -0.0168(8)
Cl2 0.0742(13) 0.0995(16) 0.1168(17) 0.0159(14) 0.0504(13) -0.0031(11)
Cl3 0.0951(16) 0.162(2) 0.0676(13) -0.0653(15) -0.0089(12) 0.0090(14)
O2 0.053(2) 0.039(2) 0.0250(18) 0.0035(18) 0.0003(19) 0.0106(19)
O3 0.053(3) 0.039(2) 0.0203(18) 0.0027(17) 0.0004(16) 0.0076(19)
O1 0.048(2) 0.041(2) 0.044(2) -0.009(2) 0.001(2) 0.0039(18)
N2 0.044(4) 0.035(4) 0.015(2) 0.000 0.000 0.000(4)
C7 0.028(2) 0.034(2) 0.031(3) -0.002(3) -0.002(3) 0.0027(18)
N1 0.041(3) 0.047(3) 0.036(3) 0.000(2) 0.007(2) 0.004(2)
C6 0.049(3) 0.034(3) 0.040(3) 0.007(3) 0.014(4) 0.005(2)
C10 0.046(6) 0.051(6) 0.015(3) 0.000 0.000 -0.010(5)
C5 0.050(3) 0.036(3) 0.034(3) 0.001(2) 0.001(3) 0.015(3)
C1 0.049(3) 0.045(3) 0.052(4) -0.003(3) 0.007(3) 0.006(3)
C4 0.058(4) 0.059(4) 0.038(3) -0.008(3) -0.002(3) 0.020(3)
C3 0.071(4) 0.071(4) 0.041(4) 0.008(3) 0.021(3) 0.026(4)
C9 0.096(5) 0.051(3) 0.019(3) -0.007(3) 0.000(3) 0.026(3)
C8 0.077(4) 0.049(4) 0.022(3) -0.001(2) -0.002(3) 0.018(3)
C2 0.056(4) 0.052(4) 0.053(4) 0.013(3) 0.024(3) 0.013(3)

loop_
_atom_type_symbol
_atom_type_description
_atom_type_scat_dispersion_real
_atom_type_scat_dispersion_imag
_atom_type_scat_source
C C 0.0033 0.0016 'International Tables Vol C Tables 4.2.6.8 and 6.1.1.4'
H H 0.0000 0.0000 'International Tables Vol C Tables 4.2.6.8 and 6.1.1.4'
Cl Cl 0.1484 0.1585 'International Tables Vol C Tables 4.2.6.8 and 6.1.1.4'
N N 0.0061 0.0033 'International Tables Vol C Tables 4.2.6.8 and 6.1.1.4'
Ni Ni 0.3393 1.1124 'International Tables Vol C Tables 4.2.6.8 and 6.1.1.4'
O O 0.0106 0.0060 'International Tables Vol C Tables 4.2.6.8 and 6.1.1.4'

loop_
_geom_angle_atom_site_label_1
_geom_angle_atom_site_label_2
_geom_angle_atom_site_label_3
_geom_angle
_geom_angle_site_symmetry_1
_geom_angle_site_symmetry_3
O2 Ni1 Ni1 86.25(11) . 7_565
O2 Ni1 Ni1 86.25(11) 2_765 7_565
O2 Ni1 O2 172.5(2) 2_765 .
O2 Ni1 O3 88.43(19) 2_765 7_565
O2 Ni1 O3 88.43(19) . 8_645
O2 Ni1 O3 90.15(18) 2_765 8_645
O2 Ni1 O3 90.15(18) . 7_565
O2 Ni1 N2 93.75(11) . .
O2 Ni1 N2 93.75(11) 2_765 .
O3 Ni1 Ni1 79.01(9) 7_565 7_565
O3 Ni1 Ni1 79.01(9) 8_645 7_565
O3 Ni1 O3 158.03(18) 8_645 7_565
O3 Ni1 N2 100.99(9) 8_645 .
O3 Ni1 N2 100.99(9) 7_565 .
N2 Ni1 Ni1 180.0 . 7_565
C7 O2 Ni1 120.3(3) . .
C7 O3 Ni1 127.2(3) . 7_565
C5 O1 C6 116.3(5) . .
C8 N2 Ni1 122.0(3) . .
C8 N2 Ni1 122.0(3) 2_765 .
C8 N2 C8 116.0(6) . 2_765
O2 C7 C6 118.5(5) . .
O3 C7 O2 127.3(4) . .
O3 C7 C6 114.1(5) . .
C1 N1 C5 118.5(5) . .
O1 C6 C7 112.8(5) . .
O1 C6 H6A 104(3) . .
O1 C6 H6B 112(3) . .
C7 C6 H6A 111(3) . .
C7 C6 H6B 111(3) . .
H6A C6 H6B 106(4) . .
C9 C10 C10 121.8(3) 2_765 7_566
C9 C10 C10 121.8(3) . 7_566
C9 C10 C9 116.3(6) 2_765 .
O1 C5 C4 117.5(5) . .
N1 C5 O1 120.0(5) . .
N1 C5 C4 122.5(5) . .
N1 C1 Cl1 116.3(5) . .
N1 C1 C2 123.5(6) . .
C2 C1 Cl1 120.2(5) . .
C5 C4 Cl3 120.3(5) . .
C3 C4 Cl3 121.5(5) . .
C3 C4 C5 118.2(6) . .
C4 C3 H3 120.2 . .
C4 C3 C2 119.5(6) . .
C2 C3 H3 120.2 . .
C10 C9 H9 120.0 . .
C10 C9 C8 119.9(5) . .
C8 C9 H9 120.0 . .
N2 C8 C9 123.9(5) . .
N2 C8 H8 118.0 . .
C9 C8 H8 118.0 . .
C1 C2 Cl2 122.8(6) . .
C1 C2 C3 117.9(6) . .
C3 C2 Cl2 119.3(5) . .

loop_
_geom_bond_atom_site_label_1
_geom_bond_atom_site_label_2
_geom_bond_distance
_geom_bond_site_symmetry_2
Ni1 Ni1 2.7589(13) 7_565
Ni1 O2 1.952(4) .
Ni1 O2 1.952(4) 2_765
Ni1 O3 1.993(4) 7_565
Ni1 O3 1.993(4) 8_645
Ni1 N2 2.199(4) .
Cl1 C1 1.737(6) .
Cl2 C2 1.726(6) .
Cl3 C4 1.711(6) .
O2 C7 1.259(6) .
O3 Ni1 1.993(4) 7_565
O3 C7 1.253(6) .
O1 C6 1.428(8) .
O1 C5 1.343(6) .
N2 C8 1.322(5) .
N2 C8 1.322(5) 2_765
C7 C6 1.517(6) .
N1 C5 1.322(7) .
N1 C1 1.319(7) .
C6 H6A 0.99(5) .
C6 H6B 1.02(5) .
C10 C10 1.486(11) 7_566
C10 C9 1.374(6) .
C10 C9 1.374(6) 2_765
C5 C4 1.393(8) .
C1 C2 1.377(8) .
C4 C3 1.373(8) .
C3 H3 0.9300 .
C3 C2 1.378(9) .
C9 H9 0.9300 .
C9 C8 1.390(7) .
C8 H8 0.9300 .
